data_7131077
loop_
_publ_author_name
'Kim, Gyeong Un'
'Cho, Hyunmi'
'Lee, Jae Kyun'
'Lee, Jae Yeol'
'Tae, Jinsung'
'Min, Sun-Joon'
'Kang, Taek'
'Cho, Yong Seo'

_publ_section_title
;
 Stereoselective synthesis of 1,6-diazecanes by a tandem aza-Prins type
 dimerization and cyclization process.
;
_journal_issue 1
_journal_name_full 'Chemical communications (Cambridge, England)'
_journal_page_first 82
_journal_page_last 85
_journal_paper_doi 10.1039/d2cc05133h
_journal_volume 59
_journal_year 2022
_chemical_formula_moiety 'C27 H28 N2 O3 S'
_chemical_formula_sum 'C27 H28 N2 O3 S'
_chemical_formula_weight 460.59
_space_group_crystal_system monoclinic
_space_group_IT_number 14
_space_group_name_Hall '-P 2ybc'
_space_group_name_H-M_alt 'P 1 21/c 1'
_atom_sites_solution_hydrogens geom
_atom_sites_solution_primary direct
_atom_sites_solution_secondary difmap
_audit_update_record
;
2022-11-17 deposited with the CCDC.	2022-11-30 downloaded from the CCDC.
;
_cell_angle_alpha 90.0000
_cell_angle_beta 94.9576(12)
_cell_angle_gamma 90.0000
_cell_formula_units_Z 4
_cell_length_a 18.6366(8)
_cell_length_b 12.5881(8)
_cell_length_c 10.2431(5)
_cell_measurement_reflns_used 15669
_cell_measurement_temperature 296
_cell_measurement_theta_max 27.46
_cell_measurement_theta_min 3.23
_cell_volume 2394.0(2)
_computing_cell_refinement 'RAPID AUTO'
_computing_data_collection 'RAPID AUTO (Rigaku, ????)'
_computing_data_reduction 'RAPID AUTO'
_computing_molecular_graphics 'CrystalStructure 4.2'
_computing_publication_material 'CrystalStructure 4.2 (Rigaku, 2017)'
_computing_structure_refinement 'SHELXL97 (Sheldrick, 2008)'
_computing_structure_solution 'Il Milione (Burla, et al., 2007)'
_diffrn_ambient_temperature 296
_diffrn_detector_area_resol_mean 10.000
_diffrn_measured_fraction_theta_full 0.996
_diffrn_measured_fraction_theta_max 0.996
_diffrn_measurement_device_type 'Rigaku R-AXIS RAPID'
_diffrn_measurement_method \w
_diffrn_radiation_type 'Mo K\a'
_diffrn_radiation_wavelength 0.71075
_diffrn_reflns_av_R_equivalents 0.0329
_diffrn_reflns_Laue_measured_fraction_full 0.000
_diffrn_reflns_Laue_measured_fraction_max 0.000
_diffrn_reflns_limit_h_max 24
_diffrn_reflns_limit_h_min -23
_diffrn_reflns_limit_k_max 16
_diffrn_reflns_limit_k_min -16
_diffrn_reflns_limit_l_max 12
_diffrn_reflns_limit_l_min -13
_diffrn_reflns_number 23098
_diffrn_reflns_point_group_measured_fraction_full 0.000
_diffrn_reflns_point_group_measured_fraction_max 0.000
_diffrn_reflns_theta_full 27.470
_diffrn_reflns_theta_max 27.470
_diffrn_reflns_theta_min 3.237
_diffrn_standards_number 0
_exptl_absorpt_coefficient_mu 0.166
_exptl_absorpt_correction_T_max 0.951
_exptl_absorpt_correction_T_min 0.722
_exptl_absorpt_correction_type multi-scan
_exptl_absorpt_process_details 'ABSCOR (Rigaku, 1995)'
_exptl_crystal_colour colorless
_exptl_crystal_density_diffrn 1.278
_exptl_crystal_density_method 'not measured'
_exptl_crystal_description chunk
_exptl_crystal_F_000 976.00
_exptl_crystal_size_max 0.300
_exptl_crystal_size_mid 0.300
_exptl_crystal_size_min 0.300
_refine_diff_density_max 0.19
_refine_diff_density_min -0.35
_refine_ls_extinction_method none
_refine_ls_goodness_of_fit_ref 1.098
_refine_ls_hydrogen_treatment constr
_refine_ls_number_parameters 300
_refine_ls_number_reflns 5467
_refine_ls_number_restraints 0
_refine_ls_R_factor_all 0.0680
_refine_ls_R_factor_gt 0.0421
_refine_ls_shift/su_max 0.003
_refine_ls_structure_factor_coef Fsqd
_refine_ls_weighting_details 'w = 1/[\s^2^(Fo^2^)+(0.0548P)^2^+0.3518P] where P=(Fo^2^+2Fc^2^)/3'
_refine_ls_weighting_scheme calc
_refine_ls_wR_factor_gt 0.1087
_refine_ls_wR_factor_ref 0.1229
_reflns_number_gt 3724
_reflns_number_total 5467
_reflns_threshold_expression F^2^>2.0\s(F^2^)
_cod_data_source_file d2cc05133h2.cif
_cod_data_source_block KT1025
_cod_depositor_comments 'Adding full bibliography for 7131076--7131078.cif.'
_cod_database_code 7131077

loop_
_space_group_symop_id
_space_group_symop_operation_xyz
1 +X,+Y,+Z
2 -X,1/2+Y,1/2-Z
3 -X,-Y,-Z
4 +X,-1/2-Y,-1/2+Z

loop_
_atom_site_label
_atom_site_type_symbol
_atom_site_fract_x
_atom_site_fract_y
_atom_site_fract_z
_atom_site_U_iso_or_equiv
_atom_site_adp_type
_atom_site_occupancy
_atom_site_symmetry_multiplicity
_atom_site_calc_flag
_atom_site_refinement_flags
_atom_site_disorder_assembly
_atom_site_disorder_group
S1 S 0.66242(2) 0.16264(4) 0.48218(4) 0.05039(14) Uani 1 1 d . . .
O1 O 0.84267(6) 0.07308(9) 1.00333(10) 0.0458(3) Uani 1 1 d . . .
O2 O 0.64469(7) 0.26895(10) 0.51618(15) 0.0656(4) Uani 1 1 d . . .
O3 O 0.65465(8) 0.13001(13) 0.34849(12) 0.0708(4) Uani 1 1 d . . .
N1 N 0.74761(7) 0.14622(11) 0.53538(13) 0.0454(3) Uani 1 1 d . . .
N2 N 0.83694(8) 0.02880(12) 0.59641(13) 0.0474(3) Uani 1 1 d . . .
C1 C 0.88963(9) 0.11949(14) 0.79703(15) 0.0432(4) Uani 1 1 d . . .
H1A H 0.9114 0.1768 0.7509 0.052 Uiso 1 1 calc R . .
H1B H 0.9236 0.0611 0.8055 0.052 Uiso 1 1 calc R . .
C2 C 0.87356(8) 0.15746(13) 0.93283(15) 0.0413(4) Uani 1 1 d . . .
H2 H 0.8387 0.2158 0.9226 0.050 Uiso 1 1 calc R . .
C3 C 0.78294(9) 0.00235(13) 0.80069(15) 0.0431(4) Uani 1 1 d . . .
H3A H 0.7355 -0.0123 0.7577 0.052 Uiso 1 1 calc R . .
H3B H 0.8101 -0.0635 0.8036 0.052 Uiso 1 1 calc R . .
C4 C 0.77470(9) 0.03885(13) 0.94095(16) 0.0422(4) Uani 1 1 d . . .
H4 H 0.7407 0.0983 0.9388 0.051 Uiso 1 1 calc R . .
C5 C 0.82074(8) 0.08321(13) 0.71864(15) 0.0406(4) Uani 1 1 d . . .
C6 C 0.77231(9) 0.17719(13) 0.67128(16) 0.0439(4) Uani 1 1 d . . .
H6A H 0.7320 0.1850 0.7245 0.053 Uiso 1 1 calc R . .
H6B H 0.7993 0.2431 0.6731 0.053 Uiso 1 1 calc R . .
C7 C 0.79332(9) 0.06023(14) 0.50270(16) 0.0475(4) Uani 1 1 d . . .
C8 C 0.79296(12) 0.01914(19) 0.36605(18) 0.0680(6) Uani 1 1 d . . .
H8A H 0.7499 -0.0215 0.3448 0.082 Uiso 1 1 calc R . .
H8B H 0.8343 -0.0253 0.3591 0.082 Uiso 1 1 calc R . .
H8C H 0.7944 0.0777 0.3063 0.082 Uiso 1 1 calc R . .
C9 C 0.74735(9) -0.04933(14) 1.02309(16) 0.0466(4) Uani 1 1 d . . .
C10 C 0.68146(10) -0.04114(16) 1.07433(18) 0.0566(5) Uani 1 1 d . . .
H10 H 0.6537 0.0197 1.0590 0.068 Uiso 1 1 calc R . .
C11 C 0.65647(12) -0.1235(2) 1.1488(2) 0.0756(7) Uani 1 1 d . . .
H11 H 0.6119 -0.1176 1.1827 0.091 Uiso 1 1 calc R . .
C12 C 0.69710(15) -0.2129(2) 1.1725(2) 0.0849(8) Uani 1 1 d . . .
H12 H 0.6804 -0.2674 1.2231 0.102 Uiso 1 1 calc R . .
C13 C 0.76302(15) -0.22229(18) 1.1211(2) 0.0804(7) Uani 1 1 d . . .
H13 H 0.7905 -0.2835 1.1363 0.097 Uiso 1 1 calc R . .
C14 C 0.78801(12) -0.14070(16) 1.0473(2) 0.0633(5) Uani 1 1 d . . .
H14 H 0.8325 -0.1470 1.0134 0.076 Uiso 1 1 calc R . .
C15 C 0.61371(9) 0.07646(13) 0.57602(17) 0.0462(4) Uani 1 1 d . . .
C16 C 0.59336(9) 0.11041(16) 0.69645(19) 0.0540(4) Uani 1 1 d . . .
H16 H 0.6021 0.1800 0.7238 0.065 Uiso 1 1 calc R . .
C17 C 0.56031(10) 0.04056(19) 0.7749(2) 0.0652(5) Uani 1 1 d . . .
H17 H 0.5471 0.0637 0.8557 0.078 Uiso 1 1 calc R . .
C18 C 0.54622(10) -0.0627(2) 0.7372(3) 0.0704(6) Uani 1 1 d . . .
C19 C 0.56455(11) -0.09424(16) 0.6153(3) 0.0740(7) Uani 1 1 d . . .
H19 H 0.5534 -0.1629 0.5866 0.089 Uiso 1 1 calc R . .
C20 C 0.59919(10) -0.02622(15) 0.5343(2) 0.0597(5) Uani 1 1 d . . .
H20 H 0.6124 -0.0494 0.4535 0.072 Uiso 1 1 calc R . .
C21 C 0.51204(15) -0.1401(3) 0.8262(3) 0.1164(12) Uani 1 1 d . . .
H21A H 0.4633 -0.1189 0.8357 0.140 Uiso 1 1 calc R . .
H21B H 0.5388 -0.1406 0.9106 0.140 Uiso 1 1 calc R . .
H21C H 0.5123 -0.2101 0.7888 0.140 Uiso 1 1 calc R . .
C22 C 0.94022(9) 0.19682(14) 1.01232(16) 0.0434(4) Uani 1 1 d . . .
C23 C 0.97610(9) 0.13705(15) 1.11101(18) 0.0520(4) Uani 1 1 d . . .
H23 H 0.9589 0.0701 1.1309 0.062 Uiso 1 1 calc R . .
C24 C 1.03779(10) 0.17678(18) 1.1806(2) 0.0603(5) Uani 1 1 d . . .
H24 H 1.0614 0.1368 1.2476 0.072 Uiso 1 1 calc R . .
C25 C 1.06378(10) 0.27461(19) 1.1506(2) 0.0666(6) Uani 1 1 d . . .
H25 H 1.1052 0.3008 1.1969 0.080 Uiso 1 1 calc R . .
C26 C 1.02888(11) 0.33448(18) 1.0521(2) 0.0663(6) Uani 1 1 d . . .
H26 H 1.0467 0.4008 1.0316 0.080 Uiso 1 1 calc R . .
C27 C 0.96745(10) 0.29581(16) 0.98410(18) 0.0545(5) Uani 1 1 d . . .
H27 H 0.9439 0.3368 0.9181 0.065 Uiso 1 1 calc R . .

loop_
_atom_site_aniso_label
_atom_site_aniso_U_11
_atom_site_aniso_U_22
_atom_site_aniso_U_33
_atom_site_aniso_U_23
_atom_site_aniso_U_13
_atom_site_aniso_U_12
S1 0.0508(3) 0.0517(3) 0.0465(3) 0.0091(2) -0.00809(19) 0.0027(2)
O1 0.0462(6) 0.0510(7) 0.0388(6) 0.0016(5) -0.0034(5) -0.0086(5)
O2 0.0667(8) 0.0424(7) 0.0861(10) 0.0170(7) -0.0029(7) 0.0080(6)
O3 0.0673(9) 0.0994(11) 0.0424(7) 0.0056(7) -0.0146(6) 0.0036(8)
N1 0.0470(8) 0.0505(9) 0.0375(7) -0.0005(6) -0.0031(6) 0.0005(6)
N2 0.0489(8) 0.0531(9) 0.0394(8) -0.0081(6) -0.0012(6) 0.0034(6)
C1 0.0410(8) 0.0495(10) 0.0387(9) -0.0031(7) 0.0009(7) 0.0003(7)
C2 0.0403(8) 0.0429(9) 0.0402(8) -0.0018(7) 0.0015(7) -0.0015(7)
C3 0.0440(9) 0.0401(9) 0.0436(9) -0.0024(7) -0.0060(7) -0.0009(7)
C4 0.0411(8) 0.0408(9) 0.0437(9) 0.0015(7) -0.0022(7) -0.0010(7)
C5 0.0431(8) 0.0435(9) 0.0346(8) -0.0050(7) -0.0006(7) 0.0013(7)
C6 0.0470(9) 0.0435(9) 0.0404(9) -0.0024(7) -0.0016(7) -0.0018(7)
C7 0.0481(9) 0.0525(10) 0.0415(9) -0.0070(8) 0.0007(8) -0.0032(8)
C8 0.0710(13) 0.0872(16) 0.0440(11) -0.0163(10) -0.0058(9) 0.0090(11)
C9 0.0504(10) 0.0472(10) 0.0404(9) 0.0032(7) -0.0064(7) -0.0096(8)
C10 0.0504(10) 0.0650(12) 0.0528(11) 0.0071(9) -0.0045(9) -0.0106(9)
C11 0.0614(13) 0.0939(18) 0.0703(14) 0.0161(13) -0.0009(11) -0.0308(12)
C12 0.0892(17) 0.0791(17) 0.0817(16) 0.0318(13) -0.0201(13) -0.0395(14)
C13 0.0936(18) 0.0560(13) 0.0867(16) 0.0241(12) -0.0213(14) -0.0116(12)
C14 0.0678(13) 0.0543(12) 0.0660(13) 0.0137(10) -0.0041(10) 0.0005(9)
C15 0.0407(8) 0.0431(9) 0.0523(10) 0.0024(8) -0.0099(7) 0.0032(7)
C16 0.0451(9) 0.0523(11) 0.0640(12) -0.0019(9) 0.0009(9) 0.0024(8)
C17 0.0439(10) 0.0821(15) 0.0696(13) 0.0081(11) 0.0047(9) -0.0029(10)
C18 0.0433(10) 0.0767(15) 0.0884(17) 0.0260(13) -0.0106(11) -0.0115(10)
C19 0.0608(12) 0.0441(11) 0.112(2) 0.0110(12) -0.0254(13) -0.0095(9)
C20 0.0566(11) 0.0504(11) 0.0688(13) -0.0063(9) -0.0140(9) 0.0030(9)
C21 0.0786(18) 0.125(2) 0.143(3) 0.063(2) -0.0090(17) -0.0380(16)
C22 0.0407(8) 0.0500(10) 0.0395(9) -0.0077(7) 0.0024(7) -0.0004(7)
C23 0.0476(10) 0.0537(11) 0.0533(10) -0.0035(8) -0.0027(8) 0.0024(8)
C24 0.0486(10) 0.0753(14) 0.0546(11) -0.0070(10) -0.0102(9) 0.0099(9)
C25 0.0473(10) 0.0822(16) 0.0681(13) -0.0142(11) -0.0075(10) -0.0120(10)
C26 0.0564(11) 0.0710(14) 0.0698(13) -0.0028(11) -0.0044(10) -0.0212(10)
C27 0.0526(10) 0.0602(12) 0.0496(10) 0.0016(9) -0.0023(8) -0.0103(9)

loop_
_atom_type_symbol
_atom_type_description
_atom_type_scat_dispersion_real
_atom_type_scat_dispersion_imag
_atom_type_scat_source
C C 0.0033 0.0016
;
International Tables for Crystallography
(Vol. C, Tables 4.2.6.8 and 6.1.1.4)
;
H H 0.0000 0.0000
;
International Tables for Crystallography
(Vol. C, Table 6.1.1.4)
;
N N 0.0061 0.0033
;
International Tables for Crystallography
(Vol. C, Tables 4.2.6.8 and 6.1.1.4)
;
O O 0.0106 0.0060
;
International Tables for Crystallography
(Vol. C, Tables 4.2.6.8 and 6.1.1.4)
;
S S 0.1246 0.1234
;
International Tables for Crystallography
(Vol. C, Tables 4.2.6.8 and 6.1.1.4)
;

loop_
_geom_angle_atom_site_label_1
_geom_angle_atom_site_label_2
_geom_angle_atom_site_label_3
_geom_angle
_geom_angle_site_symmetry_1
_geom_angle_site_symmetry_3
_geom_angle_publ_flag
O3 S1 O2 119.86(9) . . ?
O3 S1 N1 107.28(8) . . ?
O2 S1 N1 105.88(8) . . ?
O3 S1 C15 109.51(9) . . ?
O2 S1 C15 107.70(8) . . ?
N1 S1 C15 105.72(7) . . ?
C2 O1 C4 112.08(12) . . ?
C7 N1 C6 105.98(13) . . ?
C7 N1 S1 126.33(11) . . ?
C6 N1 S1 119.40(11) . . ?
C7 N2 C5 109.38(14) . . ?
C5 C1 C2 110.59(13) . . ?
C5 C1 H1A 109.5 . . ?
C2 C1 H1A 109.5 . . ?
C5 C1 H1B 109.5 . . ?
C2 C1 H1B 109.5 . . ?
H1A C1 H1B 108.1 . . ?
O1 C2 C22 108.62(13) . . ?
O1 C2 C1 110.27(13) . . ?
C22 C2 C1 112.20(13) . . ?
O1 C2 H2 108.6 . . ?
C22 C2 H2 108.6 . . ?
C1 C2 H2 108.6 . . ?
C4 C3 C5 113.87(13) . . ?
C4 C3 H3A 108.8 . . ?
C5 C3 H3A 108.8 . . ?
C4 C3 H3B 108.8 . . ?
C5 C3 H3B 108.8 . . ?
H3A C3 H3B 107.7 . . ?
O1 C4 C9 107.49(13) . . ?
O1 C4 C3 110.62(12) . . ?
C9 C4 C3 111.67(13) . . ?
O1 C4 H4 109.0 . . ?
C9 C4 H4 109.0 . . ?
C3 C4 H4 109.0 . . ?
N2 C5 C1 111.10(13) . . ?
N2 C5 C3 107.09(13) . . ?
C1 C5 C3 108.47(13) . . ?
N2 C5 C6 104.22(13) . . ?
C1 C5 C6 112.31(13) . . ?
C3 C5 C6 113.50(13) . . ?
N1 C6 C5 102.71(13) . . ?
N1 C6 H6A 111.2 . . ?
C5 C6 H6A 111.2 . . ?
N1 C6 H6B 111.2 . . ?
C5 C6 H6B 111.2 . . ?
H6A C6 H6B 109.1 . . ?
N2 C7 N1 114.46(14) . . ?
N2 C7 C8 123.60(17) . . ?
N1 C7 C8 121.73(16) . . ?
C7 C8 H8A 109.5 . . ?
C7 C8 H8B 109.5 . . ?
H8A C8 H8B 109.5 . . ?
C7 C8 H8C 109.5 . . ?
H8A C8 H8C 109.5 . . ?
H8B C8 H8C 109.5 . . ?
C10 C9 C14 118.94(17) . . ?
C10 C9 C4 120.79(16) . . ?
C14 C9 C4 120.27(16) . . ?
C9 C10 C11 120.3(2) . . ?
C9 C10 H10 119.9 . . ?
C11 C10 H10 119.9 . . ?
C12 C11 C10 120.3(2) . . ?
C12 C11 H11 119.9 . . ?
C10 C11 H11 119.9 . . ?
C11 C12 C13 120.0(2) . . ?
C11 C12 H12 120.0 . . ?
C13 C12 H12 120.0 . . ?
C14 C13 C12 119.8(2) . . ?
C14 C13 H13 120.1 . . ?
C12 C13 H13 120.1 . . ?
C13 C14 C9 120.6(2) . . ?
C13 C14 H14 119.7 . . ?
C9 C14 H14 119.7 . . ?
C20 C15 C16 120.11(18) . . ?
C20 C15 S1 120.41(15) . . ?
C16 C15 S1 119.38(14) . . ?
C17 C16 C15 119.59(19) . . ?
C17 C16 H16 120.2 . . ?
C15 C16 H16 120.2 . . ?
C16 C17 C18 121.7(2) . . ?
C16 C17 H17 119.2 . . ?
C18 C17 H17 119.2 . . ?
C17 C18 C19 118.0(2) . . ?
C17 C18 C21 121.3(3) . . ?
C19 C18 C21 120.6(2) . . ?
C18 C19 C20 121.8(2) . . ?
C18 C19 H19 119.1 . . ?
C20 C19 H19 119.1 . . ?
C15 C20 C19 118.7(2) . . ?
C15 C20 H20 120.6 . . ?
C19 C20 H20 120.6 . . ?
C18 C21 H21A 109.5 . . ?
C18 C21 H21B 109.5 . . ?
H21A C21 H21B 109.5 . . ?
C18 C21 H21C 109.5 . . ?
H21A C21 H21C 109.5 . . ?
H21B C21 H21C 109.5 . . ?
C23 C22 C27 118.58(16) . . ?
C23 C22 C2 122.58(16) . . ?
C27 C22 C2 118.83(15) . . ?
C22 C23 C24 120.25(18) . . ?
C22 C23 H23 119.9 . . ?
C24 C23 H23 119.9 . . ?
C25 C24 C23 120.07(19) . . ?
C25 C24 H24 120.0 . . ?
C23 C24 H24 120.0 . . ?
C24 C25 C26 120.22(18) . . ?
C24 C25 H25 119.9 . . ?
C26 C25 H25 119.9 . . ?
C27 C26 C25 119.8(2) . . ?
C27 C26 H26 120.1 . . ?
C25 C26 H26 120.1 . . ?
C26 C27 C22 121.08(19) . . ?
C26 C27 H27 119.5 . . ?
C22 C27 H27 119.5 . . ?

loop_
_geom_bond_atom_site_label_1
_geom_bond_atom_site_label_2
_geom_bond_distance
_geom_bond_site_symmetry_2
_geom_bond_publ_flag
S1 O3 1.4250(14) . ?
S1 O2 1.4288(14) . ?
S1 N1 1.6463(14) . ?
S1 C15 1.7538(18) . ?
O1 C2 1.4329(19) . ?
O1 C4 1.4348(19) . ?
N1 C7 1.435(2) . ?
N1 C6 1.480(2) . ?
N2 C7 1.267(2) . ?
N2 C5 1.4809(19) . ?
C1 C5 1.524(2) . ?
C1 C2 1.525(2) . ?
C1 H1A 0.9700 . ?
C1 H1B 0.9700 . ?
C2 C22 1.509(2) . ?
C2 H2 0.9800 . ?
C3 C4 1.529(2) . ?
C3 C5 1.530(2) . ?
C3 H3A 0.9700 . ?
C3 H3B 0.9700 . ?
C4 C9 1.508(2) . ?
C4 H4 0.9800 . ?
C5 C6 1.541(2) . ?
C6 H6A 0.9700 . ?
C6 H6B 0.9700 . ?
C7 C8 1.492(2) . ?
C8 H8A 0.9600 . ?
C8 H8B 0.9600 . ?
C8 H8C 0.9600 . ?
C9 C10 1.380(3) . ?
C9 C14 1.388(3) . ?
C10 C11 1.391(3) . ?
C10 H10 0.9300 . ?
C11 C12 1.366(4) . ?
C11 H11 0.9300 . ?
C12 C13 1.383(4) . ?
C12 H12 0.9300 . ?
C13 C14 1.380(3) . ?
C13 H13 0.9300 . ?
C14 H14 0.9300 . ?
C15 C20 1.381(2) . ?
C15 C16 1.389(3) . ?
C16 C17 1.373(3) . ?
C16 H16 0.9300 . ?
C17 C18 1.375(3) . ?
C17 H17 0.9300 . ?
C18 C19 1.381(3) . ?
C18 C21 1.513(3) . ?
C19 C20 1.389(3) . ?
C19 H19 0.9300 . ?
C20 H20 0.9300 . ?
C21 H21A 0.9600 . ?
C21 H21B 0.9600 . ?
C21 H21C 0.9600 . ?
C22 C23 1.385(2) . ?
C22 C27 1.385(2) . ?
C23 C24 1.392(3) . ?
C23 H23 0.9300 . ?
C24 C25 1.368(3) . ?
C24 H24 0.9300 . ?
C25 C26 1.377(3) . ?
C25 H25 0.9300 . ?
C26 C27 1.376(3) . ?
C26 H26 0.9300 . ?
C27 H27 0.9300 . ?

loop_
_geom_torsion_atom_site_label_1
_geom_torsion_atom_site_label_2
_geom_torsion_atom_site_label_3
_geom_torsion_atom_site_label_4
_geom_torsion
_geom_torsion_site_symmetry_1
_geom_torsion_site_symmetry_2
_geom_torsion_site_symmetry_3
_geom_torsion_site_symmetry_4
_geom_torsion_publ_flag
O3 S1 N1 C7 -38.21(16) . . . . ?
O2 S1 N1 C7 -167.30(14) . . . . ?
C15 S1 N1 C7 78.59(15) . . . . ?
O3 S1 N1 C6 178.02(13) . . . . ?
O2 S1 N1 C6 48.93(14) . . . . ?
C15 S1 N1 C6 -65.18(14) . . . . ?
C4 O1 C2 C22 173.71(13) . . . . ?
C4 O1 C2 C1 -62.96(16) . . . . ?
C5 C1 C2 O1 60.28(17) . . . . ?
C5 C1 C2 C22 -178.49(14) . . . . ?
C2 O1 C4 C9 -179.91(13) . . . . ?
C2 O1 C4 C3 57.92(17) . . . . ?
C5 C3 C4 O1 -51.87(18) . . . . ?
C5 C3 C4 C9 -171.55(14) . . . . ?
C7 N2 C5 C1 -136.89(16) . . . . ?
C7 N2 C5 C3 104.82(16) . . . . ?
C7 N2 C5 C6 -15.73(18) . . . . ?
C2 C1 C5 N2 -170.00(13) . . . . ?
C2 C1 C5 C3 -52.54(18) . . . . ?
C2 C1 C5 C6 73.72(17) . . . . ?
C4 C3 C5 N2 169.34(13) . . . . ?
C4 C3 C5 C1 49.36(18) . . . . ?
C4 C3 C5 C6 -76.21(17) . . . . ?
C7 N1 C6 C5 -14.01(16) . . . . ?
S1 N1 C6 C5 136.30(12) . . . . ?
N2 C5 C6 N1 17.60(16) . . . . ?
C1 C5 C6 N1 137.95(13) . . . . ?
C3 C5 C6 N1 -98.55(15) . . . . ?
C5 N2 C7 N1 7.1(2) . . . . ?
C5 N2 C7 C8 -178.13(17) . . . . ?
C6 N1 C7 N2 5.1(2) . . . . ?
S1 N1 C7 N2 -142.57(14) . . . . ?
C6 N1 C7 C8 -169.81(17) . . . . ?
S1 N1 C7 C8 42.6(2) . . . . ?
O1 C4 C9 C10 122.03(17) . . . . ?
C3 C4 C9 C10 -116.46(18) . . . . ?
O1 C4 C9 C14 -58.6(2) . . . . ?
C3 C4 C9 C14 63.0(2) . . . . ?
C14 C9 C10 C11 -0.1(3) . . . . ?
C4 C9 C10 C11 179.34(17) . . . . ?
C9 C10 C11 C12 0.3(3) . . . . ?
C10 C11 C12 C13 -0.7(4) . . . . ?
C11 C12 C13 C14 0.8(4) . . . . ?
C12 C13 C14 C9 -0.5(4) . . . . ?
C10 C9 C14 C13 0.2(3) . . . . ?
C4 C9 C14 C13 -179.26(18) . . . . ?
O3 S1 C15 C20 24.91(17) . . . . ?
O2 S1 C15 C20 156.79(14) . . . . ?
N1 S1 C15 C20 -90.37(15) . . . . ?
O3 S1 C15 C16 -158.74(14) . . . . ?
O2 S1 C15 C16 -26.87(16) . . . . ?
N1 S1 C15 C16 85.98(15) . . . . ?
C20 C15 C16 C17 1.5(3) . . . . ?
S1 C15 C16 C17 -174.82(14) . . . . ?
C15 C16 C17 C18 -0.4(3) . . . . ?
C16 C17 C18 C19 -1.8(3) . . . . ?
C16 C17 C18 C21 177.9(2) . . . . ?
C17 C18 C19 C20 2.9(3) . . . . ?
C21 C18 C19 C20 -176.8(2) . . . . ?
C16 C15 C20 C19 -0.4(3) . . . . ?
S1 C15 C20 C19 175.88(14) . . . . ?
C18 C19 C20 C15 -1.8(3) . . . . ?
O1 C2 C22 C23 19.5(2) . . . . ?
C1 C2 C22 C23 -102.70(18) . . . . ?
O1 C2 C22 C27 -161.74(14) . . . . ?
C1 C2 C22 C27 76.09(19) . . . . ?
C27 C22 C23 C24 0.6(3) . . . . ?
C2 C22 C23 C24 179.41(16) . . . . ?
C22 C23 C24 C25 -0.9(3) . . . . ?
C23 C24 C25 C26 0.4(3) . . . . ?
C24 C25 C26 C27 0.3(3) . . . . ?
C25 C26 C27 C22 -0.5(3) . . . . ?
C23 C22 C27 C26 0.1(3) . . . . ?
C2 C22 C27 C26 -178.77(17) . . . . ?
